data_7212058
loop_
_publ_author_name
'Zhang, Zhen-Jie'
'Zhang, Shi-Yuan'
'Li, Yi'
'Niu, Zheng'
'Shi, Wei'
'Cheng, Peng'

_publ_section_title
;
 Systematic investigation of the lanthanide coordination polymers with
 \g-pyrone-2,6-dicarboxylic acid
;
_journal_issue 6
_journal_name_full CrystEngComm
_journal_page_first 1809
_journal_paper_doi 10.1039/b919056b
_journal_volume 12
_journal_year 2010
_chemical_formula_sum 'C21 H30 O30 Tb2'
_chemical_formula_weight 1080.29
_chemical_name_systematic
;
?
;
_space_group_IT_number 2
_symmetry_cell_setting triclinic
_symmetry_space_group_name_Hall '-P 1'
_symmetry_space_group_name_H-M 'P -1'
_atom_sites_solution_hydrogens geom
_atom_sites_solution_primary direct
_atom_sites_solution_secondary difmap
_audit_creation_method SHELXL-97
_cell_angle_alpha 69.650(11)
_cell_angle_beta 68.520(12)
_cell_angle_gamma 83.930(13)
_cell_formula_units_Z 1
_cell_length_a 9.508(4)
_cell_length_b 9.648(4)
_cell_length_c 10.153(3)
_cell_measurement_reflns_used 2898
_cell_measurement_temperature 113(2)
_cell_measurement_theta_max 25.1
_cell_measurement_theta_min 2.25
_cell_volume 812.3(5)
_computing_cell_refinement 'Bruker XSCANS'
_computing_data_collection 'Bruker XSCANS'
_computing_data_reduction 'Bruker SHELXTL'
_computing_molecular_graphics 'Bruker SHELXTL'
_computing_publication_material 'Bruker SHELXTL'
_computing_structure_refinement 'SHELXL-97 (Sheldrick, 1997)'
_computing_structure_solution 'SHELXS-97 (Sheldrick, 1990)'
_diffrn_ambient_temperature 113(2)
_diffrn_measured_fraction_theta_full 0.999
_diffrn_measured_fraction_theta_max 0.999
_diffrn_measurement_device_type 'Bruker P4'
_diffrn_measurement_method '\w scans'
_diffrn_radiation_monochromator graphite
_diffrn_radiation_source 'fine-focus sealed tube'
_diffrn_radiation_type MoK\a
_diffrn_radiation_wavelength 0.71073
_diffrn_reflns_av_R_equivalents 0.0672
_diffrn_reflns_av_sigmaI/netI 0.0885
_diffrn_reflns_limit_h_max 11
_diffrn_reflns_limit_h_min -11
_diffrn_reflns_limit_k_max 11
_diffrn_reflns_limit_k_min -11
_diffrn_reflns_limit_l_max 12
_diffrn_reflns_limit_l_min -12
_diffrn_reflns_number 8397
_diffrn_reflns_theta_full 25.10
_diffrn_reflns_theta_max 25.10
_diffrn_reflns_theta_min 2.25
_exptl_absorpt_coefficient_mu 4.436
_exptl_absorpt_correction_T_max 0.7767
_exptl_absorpt_correction_T_min 0.6653
_exptl_absorpt_correction_type multi-scan
_exptl_absorpt_process_details Crystalclear
_exptl_crystal_colour Colorless
_exptl_crystal_density_diffrn 2.208
_exptl_crystal_density_method 'not measured'
_exptl_crystal_description Prism
_exptl_crystal_F_000 526
_exptl_crystal_size_max 0.10
_exptl_crystal_size_mid 0.08
_exptl_crystal_size_min 0.06
_refine_diff_density_max 1.825
_refine_diff_density_min -2.362
_refine_diff_density_rms 0.214
_refine_ls_extinction_method none
_refine_ls_goodness_of_fit_ref 1.035
_refine_ls_hydrogen_treatment constr
_refine_ls_matrix_type full
_refine_ls_number_parameters 316
_refine_ls_number_reflns 2898
_refine_ls_number_restraints 84
_refine_ls_restrained_S_all 1.021
_refine_ls_R_factor_all 0.0452
_refine_ls_R_factor_gt 0.0403
_refine_ls_shift/su_max 0.000
_refine_ls_shift/su_mean 0.000
_refine_ls_structure_factor_coef Fsqd
_refine_ls_weighting_details 'calc w=1/[\s^2^(Fo^2^)+(0.0388P)^2^+0.0000P] where P=(Fo^2^+2Fc^2^)/3'
_refine_ls_weighting_scheme calc
_refine_ls_wR_factor_gt 0.0925
_refine_ls_wR_factor_ref 0.0948
_reflns_number_gt 2458
_reflns_number_total 2898
_reflns_threshold_expression >2sigma(I)
_cod_data_source_file b919056b.txt
_cod_data_source_block Tb-4
_cod_depositor_comments
;
The following automatic conversions were performed:

'_symmetry_cell_setting' value 'Triclinic' changed to 'triclinic'
according to /home/saulius/struct/CIF-dictionaries/cif_core.dic
dictionary named 'cif_core.dic' version 2.4.2 from 2011-04-26.

Automatic conversion script
Id: cif_fix_values 1891 2012-01-12 08:04:46Z andrius 
;
_cod_original_sg_symbol_H-M P-1
_cod_database_code 7212058

loop_
_symmetry_equiv_pos_as_xyz
'x, y, z'
'-x, -y, -z'

loop_
_atom_site_label
_atom_site_type_symbol
_atom_site_fract_x
_atom_site_fract_y
_atom_site_fract_z
_atom_site_U_iso_or_equiv
_atom_site_adp_type
_atom_site_occupancy
_atom_site_symmetry_multiplicity
_atom_site_calc_flag
_atom_site_refinement_flags
Tb1 Tb 0.82591(3) 0.30944(3) 0.21043(4) 0.01035(14) Uani 1 1 d .
C1 C 0.6179(8) 0.3619(8) 0.5482(8) 0.0125(16) Uani 1 1 d .
C2 C 0.4768(7) 0.2594(7) 0.6372(7) 0.0102(15) Uani 1 1 d U
C3 C 0.4609(7) 0.1319(7) 0.6198(7) 0.0107(15) Uani 1 1 d U
H3A H 0.5356 0.1038 0.5448 0.013 Uiso 1 1 calc R
C4 C 0.3294(8) 0.0367(7) 0.7160(8) 0.0131(16) Uani 1 1 d .
C5 C 0.2200(7) 0.0951(8) 0.8231(8) 0.0150(17) Uani 1 1 d .
H5A H 0.1313 0.0412 0.8886 0.018 Uiso 1 1 calc R
C6 C 0.2440(7) 0.2270(7) 0.8299(7) 0.0097(15) Uani 1 1 d .
C7 C 0.1349(7) 0.2989(8) 0.9377(8) 0.0119(16) Uani 1 1 d U
C8 C 0.8059(15) 0.2851(15) -0.1100(15) 0.011(3) Uani 0.50 1 d PU
C9 C 0.6795(15) 0.1736(15) -0.0664(15) 0.011(3) Uani 0.50 1 d PU
C10 C 0.6894(16) 0.0780(16) -0.1376(16) 0.018(3) Uani 0.50 1 d P
H10A H 0.7750 0.0827 -0.2268 0.021 Uiso 0.50 1 d PR
C11 C 0.5773(19) -0.036(2) -0.0773(18) 0.009(4) Uani 0.50 1 d PU
C12 C 0.4504(16) -0.0310(18) 0.0515(17) 0.015(4) Uani 0.50 1 d P
H12A H 0.3693 -0.1029 0.0957 0.018 Uiso 0.50 1 d PR
C13 C 0.443(2) 0.076(2) 0.111(2) 0.010(4) Uani 0.50 1 d PU
C14 C 0.3193(15) 0.0900(15) 0.2566(16) 0.010(3) Uani 0.50 1 d PU
O1 O 0.7168(5) 0.3237(5) 0.4469(5) 0.0110(11) Uani 1 1 d .
O2 O 0.6238(5) 0.4701(5) 0.5860(5) 0.0146(11) Uani 1 1 d .
O3 O 0.3733(5) 0.3095(5) 0.7417(5) 0.0114(11) Uani 1 1 d .
O4 O 0.1547(5) 0.4337(5) 0.9100(5) 0.0150(11) Uani 1 1 d .
O5 O 0.0321(5) 0.2182(6) 1.0433(6) 0.0211(13) Uani 1 1 d .
O6 O 0.3144(5) -0.0887(5) 0.7103(5) 0.0159(12) Uani 1 1 d .
O7 O 0.788(3) 0.343(3) -0.007(2) 0.0307(18) Uani 0.50 1 d PU
O8 O 0.9088(13) 0.3029(13) -0.2315(13) 0.022(3) Uani 0.50 1 d P
O9 O 0.5558(10) 0.1797(10) 0.0545(10) 0.011(2) Uani 0.50 1 d P
O10 O 0.3382(10) 0.1772(11) 0.3078(11) 0.016(2) Uani 0.50 1 d P
O11 O 0.2109(10) -0.0003(10) 0.3049(10) 0.015(2) Uani 0.50 1 d P
O12 O 0.5894(12) -0.1369(13) -0.1329(12) 0.021(3) Uani 0.50 1 d P
O13 O 0.9274(6) 0.1095(5) 0.3631(6) 0.0238(13) Uani 1 1 d .
H13A H 0.8918 0.0440 0.4482 0.036 Uiso 1 1 d R
H13B H 1.0177 0.0905 0.3575 0.036 Uiso 1 1 d R
O14 O 1.0359(5) 0.3978(5) 0.2348(5) 0.0183(12) Uani 1 1 d .
H14B H 1.0548 0.3915 0.3119 0.027 Uiso 1 1 d R
H14A H 1.1007 0.4647 0.1698 0.027 Uiso 1 1 d R
O15 O 0.5692(5) 0.3806(5) 0.2394(5) 0.0168(12) Uani 1 1 d U
H15A H 0.5204 0.4385 0.2868 0.025 Uiso 1 1 d R
H15B H 0.4936 0.3312 0.2541 0.025 Uiso 1 1 d R
O16 O 0.8696(6) 0.6457(6) 0.5220(6) 0.0279(14) Uani 1 1 d .
H16A H 0.9530 0.6605 0.4553 0.033 Uiso 1 1 d R
H16B H 0.8006 0.6836 0.4879 0.033 Uiso 1 1 d R
O17 O 0.5100(11) 0.5730(10) 0.0028(12) 0.019(2) Uani 0.50 1 d P
O18 O 0.9021(13) 0.2197(13) -0.2371(13) 0.021(3) Uani 0.50 1 d P
O19 O 0.2022(10) 0.1204(11) 0.4064(11) 0.017(2) Uani 0.50 1 d P
O20 O 0.7850(18) 0.3538(17) -0.0329(15) 0.0306(18) Uani 0.75 1 d PU

loop_
_atom_site_aniso_label
_atom_site_aniso_U_11
_atom_site_aniso_U_22
_atom_site_aniso_U_33
_atom_site_aniso_U_23
_atom_site_aniso_U_13
_atom_site_aniso_U_12
Tb1 0.0080(2) 0.0090(2) 0.0126(2) -0.00644(15) 0.00001(15) 0.00254(15)
C1 0.011(4) 0.012(4) 0.013(4) -0.003(3) -0.004(3) 0.001(3)
C2 0.0096(17) 0.0103(17) 0.0104(17) -0.0037(10) -0.0031(10) 0.0008(10)
C3 0.0101(18) 0.0107(18) 0.0109(17) -0.0040(10) -0.0030(11) 0.0001(10)
C4 0.010(4) 0.008(4) 0.019(4) -0.004(3) -0.003(3) 0.001(3)
C5 0.004(3) 0.014(4) 0.023(4) -0.008(3) 0.003(3) -0.003(3)
C6 0.004(3) 0.013(4) 0.011(4) -0.004(3) -0.001(3) 0.000(3)
C7 0.004(3) 0.021(4) 0.014(4) -0.010(3) -0.004(3) 0.006(3)
C8 0.012(3) 0.011(3) 0.011(3) -0.0040(14) -0.0040(14) 0.0003(10)
C9 0.009(6) 0.016(6) 0.005(6) -0.002(5) 0.001(5) 0.000(5)
C10 0.020(9) 0.021(9) 0.013(8) -0.011(7) -0.006(7) 0.014(7)
C11 0.009(4) 0.009(4) 0.009(4) -0.0034(15) -0.0033(16) 0.0003(10)
C12 0.010(8) 0.011(9) 0.030(10) -0.015(8) -0.006(7) 0.003(7)
C13 0.010(4) 0.010(4) 0.010(4) -0.0033(16) -0.0036(17) 0.0002(10)
C14 0.007(6) 0.006(6) 0.011(6) 0.004(5) -0.003(5) 0.000(5)
O1 0.009(2) 0.010(3) 0.012(3) -0.007(2) 0.003(2) 0.000(2)
O2 0.009(3) 0.015(3) 0.021(3) -0.014(2) 0.002(2) 0.000(2)
O3 0.008(2) 0.009(3) 0.015(3) -0.008(2) 0.003(2) 0.000(2)
O4 0.014(3) 0.010(3) 0.020(3) -0.007(2) -0.003(2) 0.005(2)
O5 0.011(3) 0.025(3) 0.027(3) -0.021(3) 0.007(2) -0.004(2)
O6 0.014(3) 0.013(3) 0.026(3) -0.017(2) -0.003(2) 0.003(2)
O7 0.0305(19) 0.0306(19) 0.031(2) -0.0103(10) -0.0106(9) 0.0014(8)
O8 0.021(7) 0.020(7) 0.015(6) -0.005(6) 0.006(5) -0.010(6)
O9 0.010(5) 0.013(5) 0.013(5) -0.007(4) -0.004(4) 0.003(4)
O10 0.008(5) 0.022(6) 0.020(6) -0.012(5) -0.001(4) 0.000(5)
O11 0.007(5) 0.016(5) 0.014(5) -0.002(4) 0.001(4) -0.001(4)
O12 0.017(6) 0.023(7) 0.031(8) -0.022(6) -0.006(5) 0.002(6)
O13 0.017(3) 0.015(3) 0.034(3) 0.001(3) -0.014(3) 0.004(2)
O14 0.019(3) 0.022(3) 0.011(3) 0.002(2) -0.007(2) -0.011(2)
O15 0.0157(14) 0.0171(14) 0.0180(14) -0.0072(10) -0.0054(10) 0.0015(9)
O16 0.012(3) 0.049(4) 0.016(3) -0.004(3) -0.003(2) -0.007(3)
O17 0.017(6) 0.015(5) 0.026(6) -0.005(5) -0.010(5) 0.004(5)
O18 0.012(6) 0.024(7) 0.019(6) -0.013(6) 0.008(5) -0.002(6)
O19 0.007(5) 0.018(6) 0.019(6) 0.003(5) -0.006(4) -0.004(4)
O20 0.0305(19) 0.0306(18) 0.030(2) -0.0103(10) -0.0105(9) 0.0015(8)

loop_
_atom_type_symbol
_atom_type_description
_atom_type_scat_dispersion_real
_atom_type_scat_dispersion_imag
_atom_type_scat_source
C C 0.0033 0.0016 'International Tables Vol C Tables 4.2.6.8 and 6.1.1.4'
H H 0.0000 0.0000 'International Tables Vol C Tables 4.2.6.8 and 6.1.1.4'
O O 0.0106 0.0060 'International Tables Vol C Tables 4.2.6.8 and 6.1.1.4'
Tb Tb -0.1723 4.1537 'International Tables Vol C Tables 4.2.6.8 and 6.1.1.4'

loop_
_geom_angle_atom_site_label_1
_geom_angle_atom_site_label_2
_geom_angle_atom_site_label_3
_geom_angle
_geom_angle_site_symmetry_1
_geom_angle_site_symmetry_3
O7 Tb1 O1 144.6(6) . .
O7 Tb1 O4 75.8(6) . 2_666
O1 Tb1 O4 94.46(16) . 2_666
O7 Tb1 O6 81.9(6) . 2_656
O1 Tb1 O6 89.80(16) . 2_656
O4 Tb1 O6 147.05(16) 2_666 2_656
O7 Tb1 O14 126.7(6) . .
O1 Tb1 O14 79.82(16) . .
O4 Tb1 O14 72.30(16) 2_666 .
O6 Tb1 O14 140.43(16) 2_656 .
O7 Tb1 O13 131.8(6) . .
O1 Tb1 O13 75.08(17) . .
O4 Tb1 O13 142.87(17) 2_666 .
O6 Tb1 O13 69.61(17) 2_656 .
O14 Tb1 O13 70.82(17) . .
O7 Tb1 O5 68.6(6) . 1_654
O1 Tb1 O5 146.17(18) . 1_654
O4 Tb1 O5 103.70(16) 2_666 1_654
O6 Tb1 O5 90.07(16) 2_656 1_654
O14 Tb1 O5 78.91(17) . 1_654
O13 Tb1 O5 73.22(18) . 1_654
O7 Tb1 O15 71.0(6) . .
O1 Tb1 O15 73.60(16) . .
O4 Tb1 O15 76.24(16) 2_666 .
O6 Tb1 O15 73.70(16) 2_656 .
O14 Tb1 O15 136.62(17) . .
O13 Tb1 O15 131.10(17) . .
O5 Tb1 O15 138.15(17) 1_654 .
O7 Tb1 O20 1.6(9) . .
O1 Tb1 O20 144.2(4) . .
O4 Tb1 O20 74.2(4) 2_666 .
O6 Tb1 O20 83.4(4) 2_656 .
O14 Tb1 O20 125.8(4) . .
O13 Tb1 O20 133.2(4) . .
O5 Tb1 O20 69.2(4) 1_654 .
O15 Tb1 O20 70.8(4) . .
O2 C1 O1 127.1(6) . .
O2 C1 C2 117.7(6) . .
O1 C1 C2 115.2(6) . .
C3 C2 O3 123.5(6) . .
C3 C2 C1 124.5(6) . .
O3 C2 C1 111.9(6) . .
C2 C3 C4 120.9(7) . .
C2 C3 H3A 119.5 . .
C4 C3 H3A 119.5 . .
O6 C4 C5 122.8(6) . .
O6 C4 C3 123.1(6) . .
C5 C4 C3 114.1(6) . .
C6 C5 C4 120.8(6) . .
C6 C5 H5A 119.6 . .
C4 C5 H5A 119.6 . .
C5 C6 O3 122.9(6) . .
C5 C6 C7 124.8(6) . .
O3 C6 C7 112.2(6) . .
O5 C7 O4 126.2(6) . .
O5 C7 C6 116.2(6) . .
O4 C7 C6 117.6(6) . .
O20 C8 O8 127.0(16) . .
O20 C8 O7 9.9(16) . .
O8 C8 O7 130.2(16) . .
O20 C8 C9 115.6(14) . .
O8 C8 C9 116.8(13) . .
O7 C8 C9 113.0(14) . .
O20 C8 O18 155.9(15) . .
O8 C8 O18 31.7(7) . .
O7 C8 O18 154.0(15) . .
C9 C8 O18 87.9(10) . .
C10 C9 O9 123.0(13) . .
C10 C9 C8 123.5(12) . .
O9 C9 C8 113.5(11) . .
C10 C9 C12 44.7(9) . 2_655
O9 C9 C12 78.4(9) . 2_655
C8 C9 C12 167.9(11) . 2_655
C12 C10 C9 90.0(13) 2_655 .
C12 C10 C11 32.2(8) 2_655 .
C9 C10 C11 119.9(14) . .
C12 C10 C13 44.2(11) 2_655 2_655
C9 C10 C13 134.0(13) . 2_655
C11 C10 C13 15.4(9) . 2_655
C12 C10 H10A 148.6 2_655 .
C9 C10 H10A 120.1 . .
C11 C10 H10A 119.8 . .
C13 C10 H10A 105.7 2_655 .
C13 C11 C12 138(4) 2_655 2_655
C13 C11 O12 25(2) 2_655 .
C12 C11 O12 163(3) 2_655 .
C13 C11 C10 131(3) 2_655 .
C12 C11 C10 66.5(18) 2_655 .
O12 C11 C10 122.1(14) . .
C13 C11 C12 108(3) 2_655 .
C12 C11 C12 53(2) 2_655 .
O12 C11 C12 121.6(16) . .
C10 C11 C12 116.3(19) . .
C13 C11 O9 34(2) 2_655 2_655
C12 C11 O9 122(2) 2_655 2_655
O12 C11 O9 45.6(9) . 2_655
C10 C11 O9 164.0(14) . 2_655
C12 C11 O9 77.0(10) . 2_655
C13 C11 C14 46(2) 2_655 2_655
C12 C11 C14 142(2) 2_655 2_655
O12 C11 C14 36.3(8) . 2_655
C10 C11 C14 87.3(11) . 2_655
C12 C11 C14 154.4(15) . 2_655
O9 C11 C14 78.2(9) 2_655 2_655
C13 C11 C11 121(3) 2_655 2_655
C12 C11 C11 34.9(15) 2_655 2_655
O12 C11 C11 138.1(18) . 2_655
C10 C11 C11 99.5(17) . 2_655
C12 C11 C11 17.8(8) . 2_655
O9 C11 C11 92.6(12) 2_655 2_655
C14 C11 C11 162.3(15) 2_655 2_655
C11 C12 C12 95(3) 2_655 2_655
C11 C12 C10 81(2) 2_655 2_655
C12 C12 C10 160(2) 2_655 2_655
C11 C12 C13 19.5(18) 2_655 .
C12 C12 C13 89.8(19) 2_655 .
C10 C12 C13 92.8(14) 2_655 .
C11 C12 C11 127(2) 2_655 .
C12 C12 C11 32.2(10) 2_655 .
C10 C12 C11 146.1(18) 2_655 .
C13 C12 C11 120.1(15) . .
C11 C12 C13 141(2) 2_655 2_655
C12 C12 C13 49.8(14) 2_655 2_655
C10 C12 C13 124.8(15) 2_655 2_655
C13 C12 C13 139.6(12) . 2_655
C11 C12 C13 21.3(8) . 2_655
C11 C12 C9 124(2) 2_655 2_655
C12 C12 C9 128(2) 2_655 2_655
C10 C12 C9 45.3(9) 2_655 2_655
C13 C12 C9 137.9(13) . 2_655
C11 C12 C9 101.0(14) . 2_655
C13 C12 C9 80.1(11) 2_655 2_655
C11 C12 H12A 109.1 2_655 .
C12 C12 H12A 148.6 2_655 .
C10 C12 H12A 27.7 2_655 .
C13 C12 H12A 119.5 . .
C11 C12 H12A 120.4 . .
C13 C12 H12A 100.2 2_655 .
C9 C12 H12A 21.0 2_655 .
C11 C13 O12 132(4) 2_655 2_655
C11 C13 C12 22(2) 2_655 .
O12 C13 C12 154(3) 2_655 .
C11 C13 O9 130(3) 2_655 .
O12 C13 O9 73(2) 2_655 .
C12 C13 O9 122.3(15) . .
C11 C13 C14 116(3) 2_655 .
O12 C13 C14 46.9(17) 2_655 .
C12 C13 C14 126.5(15) . .
O9 C13 C14 111.0(16) . .
C11 C13 C12 50(2) 2_655 2_655
O12 C13 C12 141(2) 2_655 2_655
C12 C13 C12 40.4(12) . 2_655
O9 C13 C12 82.7(11) . 2_655
C14 C13 C12 166.0(16) . 2_655
C11 C13 C10 34(2) 2_655 2_655
O12 C13 C10 118(2) 2_655 2_655
C12 C13 C10 43.0(9) . 2_655
O9 C13 C10 164.4(16) . 2_655
C14 C13 C10 84.3(10) . 2_655
C12 C13 C10 81.9(12) 2_655 2_655
O10 C14 O12 99.4(13) . 2_655
O10 C14 O11 129.4(14) . .
O12 C14 O11 129.1(14) 2_655 .
O10 C14 C13 119.2(14) . .
O12 C14 C13 25.6(8) 2_655 .
O11 C14 C13 111.5(13) . .
O10 C14 O19 54.2(8) . .
O12 C14 O19 149.0(13) 2_655 .
O11 C14 O19 75.2(9) . .
C13 C14 O19 173.4(14) . .
O10 C14 C11 136.9(12) . 2_655
O12 C14 C11 38.8(8) 2_655 2_655
O11 C14 C11 93.7(11) . 2_655
C13 C14 C11 18.2(8) . 2_655
O19 C14 C11 168.1(11) . 2_655
C1 O1 Tb1 154.6(5) . .
C2 O3 C6 117.6(5) . .
C7 O4 Tb1 161.3(5) . 2_666
C7 O5 Tb1 123.1(4) . 1_456
C4 O6 Tb1 151.7(5) . 2_656
C8 O7 Tb1 144.8(16) . .
O18 O8 C8 97.6(16) . .
O12 O9 C13 30.3(7) 2_655 .
O12 O9 C9 144.7(11) 2_655 .
C13 O9 C9 118.0(12) . .
O12 O9 C11 42.3(8) 2_655 2_655
C13 O9 C11 15.9(10) . 2_655
C9 O9 C11 103.5(9) . 2_655
C14 O10 O19 79.7(10) . .
C14 O10 O12 40.3(8) . 2_655
O19 O10 O12 118.0(8) . 2_655
C14 O11 O19 61.8(8) . .
C13 O12 C14 107(2) 2_655 2_655
C13 O12 C11 23.4(19) 2_655 .
C14 O12 C11 104.9(13) 2_655 .
C13 O12 O9 77(2) 2_655 2_655
C14 O12 O9 144.1(13) 2_655 2_655
C11 O12 O9 92.1(12) . 2_655
C13 O12 O10 136(2) 2_655 2_655
C14 O12 O10 40.2(8) 2_655 2_655
C11 O12 O10 143.6(11) . 2_655
O9 O12 O10 112.4(8) 2_655 2_655
Tb1 O13 H13A 135.3 . .
Tb1 O13 H13B 130.5 . .
H13A O13 H13B 93.1 . .
Tb1 O14 H14B 131.0 . .
Tb1 O14 H14A 128.0 . .
H14B O14 H14A 99.1 . .
Tb1 O15 H15A 124.9 . .
Tb1 O15 H15B 130.6 . .
H15A O15 H15B 96.6 . .
H16A O16 H16B 111.6 . .
O8 O18 C8 50.8(12) . .
O10 O19 C14 46.1(7) . .
O10 O19 O11 89.1(8) . .
C14 O19 O11 43.0(6) . .
C8 O20 Tb1 133.7(12) . .

loop_
_geom_bond_atom_site_label_1
_geom_bond_atom_site_label_2
_geom_bond_distance
_geom_bond_site_symmetry_2
Tb1 O7 2.27(2) .
Tb1 O1 2.288(4) .
Tb1 O4 2.344(5) 2_666
Tb1 O6 2.364(5) 2_656
Tb1 O14 2.376(5) .
Tb1 O13 2.383(5) .
Tb1 O5 2.394(5) 1_654
Tb1 O15 2.404(5) .
Tb1 O20 2.524(13) .
C1 O2 1.243(8) .
C1 O1 1.250(8) .
C1 C2 1.538(9) .
C2 C3 1.333(9) .
C2 O3 1.349(7) .
C3 C4 1.444(9) .
C3 H3A 0.9300 .
C4 O6 1.257(8) .
C4 C5 1.433(9) .
C5 C6 1.346(9) .
C5 H5A 0.9300 .
C6 O3 1.361(8) .
C6 C7 1.516(9) .
C7 O5 1.234(8) .
C7 O4 1.251(8) .
C8 O20 1.145(19) .
C8 O8 1.230(17) .
C8 O7 1.30(3) .
C8 C9 1.533(19) .
C8 O18 1.575(17) .
C9 C10 1.333(19) .
C9 O9 1.368(15) .
C10 C12 1.32(2) 2_655
C10 C11 1.42(2) .
C10 H10A 0.9609 .
C11 C13 0.68(2) 2_655
C11 C12 0.765(17) 2_655
C11 O12 1.26(2) .
C11 C12 1.43(2) .
C11 O9 1.87(2) 2_655
C12 C11 0.765(17) 2_655
C12 C12 1.14(3) 2_655
C12 C10 1.32(2) 2_655
C12 C13 1.35(3) .
C12 H12A 0.9586 .
C13 C11 0.68(2) 2_655
C13 O12 0.707(17) 2_655
C13 O9 1.36(2) .
C13 C14 1.56(2) .
C14 O10 1.190(16) .
C14 O12 1.193(16) 2_655
C14 O11 1.258(16) .
C14 O19 1.625(17) .
O4 Tb1 2.344(5) 2_666
O5 Tb1 2.394(5) 1_456
O6 Tb1 2.364(5) 2_656
O8 O18 0.834(12) .
O9 O12 1.341(13) 2_655
O9 C11 1.87(2) 2_655
O10 O19 1.340(12) .
O10 O12 1.818(14) 2_655
O11 O19 1.782(14) .
O12 C13 0.707(17) 2_655
O12 C14 1.193(16) 2_655
O12 O9 1.341(13) 2_655
O12 O10 1.818(14) 2_655
O13 H13A 0.8441 .
O13 H13B 0.8434 .
O14 H14B 0.8468 .
O14 H14A 0.8490 .
O15 H15A 0.8532 .
O15 H15B 0.8423 .
O16 H16A 0.8190 .
O16 H16B 0.8432 .
O17 O17 1.464(19) 2_665

loop_
_geom_torsion_atom_site_label_1
_geom_torsion_atom_site_label_2
_geom_torsion_atom_site_label_3
_geom_torsion_atom_site_label_4
_geom_torsion
_geom_torsion_site_symmetry_1
_geom_torsion_site_symmetry_4
O2 C1 C2 C3 -173.0(7) . .
O1 C1 C2 C3 5.2(10) . .
O2 C1 C2 O3 3.5(9) . .
O1 C1 C2 O3 -178.3(6) . .
O3 C2 C3 C4 -0.9(11) . .
C1 C2 C3 C4 175.2(6) . .
C2 C3 C4 O6 -175.1(7) . .
C2 C3 C4 C5 2.4(10) . .
O6 C4 C5 C6 176.8(7) . .
C3 C4 C5 C6 -0.7(10) . .
C4 C5 C6 O3 -2.6(11) . .
C4 C5 C6 C7 179.3(7) . .
C5 C6 C7 O5 14.2(10) . .
O3 C6 C7 O5 -164.1(6) . .
C5 C6 C7 O4 -164.2(7) . .
O3 C6 C7 O4 17.6(9) . .
O20 C8 C9 C10 -175.4(15) . .
O8 C8 C9 C10 13(2) . .
O7 C8 C9 C10 -164.9(16) . .
O18 C8 C9 C10 -0.9(16) . .
O20 C8 C9 O9 3.7(19) . .
O8 C8 C9 O9 -168.2(12) . .
O7 C8 C9 O9 14.2(19) . .
O18 C8 C9 O9 178.2(11) . .
O20 C8 C9 C12 174(5) . 2_655
O8 C8 C9 C12 2(6) . 2_655
O7 C8 C9 C12 -176(5) . 2_655
O18 C8 C9 C12 -12(6) . 2_655
O9 C9 C10 C12 4.2(17) . 2_655
C8 C9 C10 C12 -176.8(14) . 2_655
O9 C9 C10 C11 -8(2) . .
C8 C9 C10 C11 170.8(13) . .
C12 C9 C10 C11 -12.4(12) 2_655 .
O9 C9 C10 C13 0(2) . 2_655
C8 C9 C10 C13 178.8(12) . 2_655
C12 C9 C10 C13 -4.4(13) 2_655 2_655
C12 C10 C11 C13 134(5) 2_655 2_655
C9 C10 C11 C13 158(3) . 2_655
C9 C10 C11 C12 24(2) . 2_655
C13 C10 C11 C12 -134(5) 2_655 2_655
C12 C10 C11 O12 163(3) 2_655 .
C9 C10 C11 O12 -173.2(15) . .
C13 C10 C11 O12 29(3) 2_655 .
C12 C10 C11 C12 -18(2) 2_655 .
C9 C10 C11 C12 6(2) . .
C13 C10 C11 C12 -152(5) 2_655 .
C12 C10 C11 O9 127(6) 2_655 2_655
C9 C10 C11 O9 151(4) . 2_655
C13 C10 C11 O9 -7(3) 2_655 2_655
C12 C10 C11 C14 152(2) 2_655 2_655
C9 C10 C11 C14 175.8(13) . 2_655
C13 C10 C11 C14 18(3) 2_655 2_655
C12 C10 C11 C11 -11.5(14) 2_655 2_655
C9 C10 C11 C11 12(2) . 2_655
C13 C10 C11 C11 -146(4) 2_655 2_655
C13 C11 C12 C11 -137(4) 2_655 2_655
C12 C11 C12 C11 -0.002(3) 2_655 2_655
O12 C11 C12 C11 -160(3) . 2_655
C10 C11 C12 C11 21(2) . 2_655
O9 C11 C12 C11 -150(3) 2_655 2_655
C14 C11 C12 C11 -135(4) 2_655 2_655
C13 C11 C12 C12 -137(4) 2_655 2_655
O12 C11 C12 C12 -160(3) . 2_655
C10 C11 C12 C12 21(2) . 2_655
O9 C11 C12 C12 -150(3) 2_655 2_655
C14 C11 C12 C12 -135(4) 2_655 2_655
C11 C11 C12 C12 0.002(2) 2_655 2_655
C13 C11 C12 C10 5(4) 2_655 2_655
C12 C11 C12 C10 143(4) 2_655 2_655
O12 C11 C12 C10 -18(4) . 2_655
C10 C11 C12 C10 163(2) . 2_655
O9 C11 C12 C10 -7(3) 2_655 2_655
C14 C11 C12 C10 7(5) 2_655 2_655
C11 C11 C12 C10 143(4) 2_655 2_655
C13 C11 C12 C13 -159(2) 2_655 .
C12 C11 C12 C13 -22(2) 2_655 .
O12 C11 C12 C13 177.9(17) . .
C10 C11 C12 C13 -1(2) . .
O9 C11 C12 C13 -171.9(16) 2_655 .
C14 C11 C12 C13 -157(2) 2_655 .
C11 C11 C12 C13 -22(2) 2_655 .
C12 C11 C12 C13 137(4) 2_655 2_655
O12 C11 C12 C13 -23(2) . 2_655
C10 C11 C12 C13 158(4) . 2_655
O9 C11 C12 C13 -13(2) 2_655 2_655
C14 C11 C12 C13 2(2) 2_655 2_655
C11 C11 C12 C13 137(4) 2_655 2_655
C13 C11 C12 C9 12(3) 2_655 2_655
C12 C11 C12 C9 149(3) 2_655 2_655
O12 C11 C12 C9 -11.3(18) . 2_655
C10 C11 C12 C9 169.5(13) . 2_655
O9 C11 C12 C9 -1.0(8) 2_655 2_655
C14 C11 C12 C9 14(3) 2_655 2_655
C11 C11 C12 C9 149(3) 2_655 2_655
C12 C12 C13 C11 106(6) 2_655 2_655
C10 C12 C13 C11 -54(5) 2_655 2_655
C11 C12 C13 C11 117(5) . 2_655
C13 C12 C13 C11 106(6) 2_655 2_655
C9 C12 C13 C11 -49(5) 2_655 2_655
C11 C12 C13 O12 2(6) 2_655 2_655
C12 C12 C13 O12 108(6) 2_655 2_655
C10 C12 C13 O12 -52(6) 2_655 2_655
C11 C12 C13 O12 120(5) . 2_655
C13 C12 C13 O12 108(6) 2_655 2_655
C9 C12 C13 O12 -47(7) 2_655 2_655
C11 C12 C13 O9 -119(6) 2_655 .
C12 C12 C13 O9 -13(2) 2_655 .
C10 C12 C13 O9 -172.9(15) 2_655 .
C11 C12 C13 O9 -1(3) . .
C13 C12 C13 O9 -13(2) 2_655 .
C9 C12 C13 O9 -168.0(14) 2_655 .
C11 C12 C13 C14 67(5) 2_655 .
C12 C12 C13 C14 173.1(17) 2_655 .
C10 C12 C13 C14 13(2) 2_655 .
C11 C12 C13 C14 -175.4(13) . .
C13 C12 C13 C14 173.1(17) 2_655 .
C9 C12 C13 C14 18(3) 2_655 .
C11 C12 C13 C12 -106(6) 2_655 2_655
C10 C12 C13 C12 -160(2) 2_655 2_655
C11 C12 C13 C12 11.5(11) . 2_655
C13 C12 C13 C12 0.001(2) 2_655 2_655
C9 C12 C13 C12 -155(3) 2_655 2_655
C11 C12 C13 C10 54(5) 2_655 2_655
C12 C12 C13 C10 160(2) 2_655 2_655
C11 C12 C13 C10 171(2) . 2_655
C13 C12 C13 C10 160(2) 2_655 2_655
C9 C12 C13 C10 4.9(14) 2_655 2_655
C11 C13 C14 O10 -168(3) 2_655 .
O12 C13 C14 O10 -43(3) 2_655 .
C12 C13 C14 O10 169.4(16) . .
O9 C13 C14 O10 -5.1(19) . .
C12 C13 C14 O10 -172(5) 2_655 .
C10 C13 C14 O10 178.4(12) 2_655 .
C11 C13 C14 O12 -125(4) 2_655 2_655
C12 C13 C14 O12 -147(4) . 2_655
O9 C13 C14 O12 38.1(19) . 2_655
C12 C13 C14 O12 -129(7) 2_655 2_655
C10 C13 C14 O12 -138(3) 2_655 2_655
C11 C13 C14 O11 14(3) 2_655 .
O12 C13 C14 O11 138(3) 2_655 .
C12 C13 C14 O11 -9(2) . .
O9 C13 C14 O11 176.3(12) . .
C12 C13 C14 O11 10(6) 2_655 .
C10 C13 C14 O11 -0.2(12) 2_655 .
C11 C13 C14 O19 -165(9) 2_655 .
O12 C13 C14 O19 -40(11) 2_655 .
C12 C13 C14 O19 172(9) . .
O9 C13 C14 O19 -2(11) . .
C12 C13 C14 O19 -169(7) 2_655 .
C10 C13 C14 O19 -179(10) 2_655 .
O12 C13 C14 C11 125(4) 2_655 2_655
C12 C13 C14 C11 -23(2) . 2_655
O9 C13 C14 C11 163(4) . 2_655
C12 C13 C14 C11 -4(4) 2_655 2_655
C10 C13 C14 C11 -14(3) 2_655 2_655
O2 C1 O1 Tb1 -98.1(12) . .
C2 C1 O1 Tb1 83.9(11) . .
O7 Tb1 O1 C1 -13.9(15) . .
O4 Tb1 O1 C1 57.7(10) 2_666 .
O6 Tb1 O1 C1 -89.6(10) 2_656 .
O14 Tb1 O1 C1 128.8(10) . .
O13 Tb1 O1 C1 -158.5(10) . .
O5 Tb1 O1 C1 -179.4(9) 1_654 .
O15 Tb1 O1 C1 -16.6(10) . .
O20 Tb1 O1 C1 -11.3(13) . .
C3 C2 O3 C6 -2.4(10) . .
C1 C2 O3 C6 -178.9(5) . .
C5 C6 O3 C2 4.1(10) . .
C7 C6 O3 C2 -177.6(5) . .
O5 C7 O4 Tb1 -114.2(13) . 2_666
C6 C7 O4 Tb1 64.0(16) . 2_666
O4 C7 O5 Tb1 6.7(10) . 1_456
C6 C7 O5 Tb1 -171.5(4) . 1_456
C5 C4 O6 Tb1 5.2(15) . 2_656
C3 C4 O6 Tb1 -177.5(6) . 2_656
O20 C8 O7 Tb1 -169(13) . .
O8 C8 O7 Tb1 -94(3) . .
C9 C8 O7 Tb1 83(3) . .
O18 C8 O7 Tb1 -58(5) . .
O1 Tb1 O7 C8 -134(2) . .
O4 Tb1 O7 C8 149(3) 2_666 .
O6 Tb1 O7 C8 -56(3) 2_656 .
O14 Tb1 O7 C8 94(3) . .
O13 Tb1 O7 C8 -3(3) . .
O5 Tb1 O7 C8 37(3) 1_654 .
O15 Tb1 O7 C8 -131(3) . .
O20 C8 O8 O18 162.6(19) . .
O7 C8 O8 O18 151(2) . .
C9 C8 O8 O18 -26(2) . .
C11 C13 O9 O12 131(5) 2_655 2_655
C12 C13 O9 O12 157(3) . 2_655
C14 C13 O9 O12 -28.1(15) . 2_655
C12 C13 O9 O12 149(2) 2_655 2_655
C10 C13 O9 O12 139(6) 2_655 2_655
C11 C13 O9 C9 -26(4) 2_655 .
O12 C13 O9 C9 -157.3(19) 2_655 .
C12 C13 O9 C9 0(2) . .
C14 C13 O9 C9 174.6(11) . .
C12 C13 O9 C9 -8.6(13) 2_655 .
C10 C13 O9 C9 -18(6) 2_655 .
O12 C13 O9 C11 -131(5) 2_655 2_655
C12 C13 O9 C11 26(3) . 2_655
C14 C13 O9 C11 -159(5) . 2_655
C12 C13 O9 C11 17(3) 2_655 2_655
C10 C13 O9 C11 8(3) 2_655 2_655
C10 C9 O9 O12 -14(3) . 2_655
C8 C9 O9 O12 166.4(15) . 2_655
C12 C9 O9 O12 -11.5(19) 2_655 2_655
C10 C9 O9 C13 5.2(19) . .
C8 C9 O9 C13 -173.9(12) . .
C12 C9 O9 C13 8.2(12) 2_655 .
C10 C9 O9 C11 -1.9(16) . 2_655
C8 C9 O9 C11 179.0(10) . 2_655
C12 C9 O9 C11 1.1(9) 2_655 2_655
O12 C14 O10 O19 162.1(11) 2_655 .
O11 C14 O10 O19 -2.1(15) . .
C13 C14 O10 O19 179.6(13) . .
C11 C14 O10 O19 174.1(15) 2_655 .
O11 C14 O10 O12 -164(2) . 2_655
C13 C14 O10 O12 17.5(10) . 2_655
O19 C14 O10 O12 -162.1(11) . 2_655
C11 C14 O10 O12 11.9(11) 2_655 2_655
O10 C14 O11 O19 1.8(13) . .
O12 C14 O11 O19 -158.0(18) 2_655 .
C13 C14 O11 O19 -179.8(13) . .
C11 C14 O11 O19 -175.6(9) 2_655 .
C12 C11 O12 C13 -3(7) 2_655 2_655
C10 C11 O12 C13 -118(5) . 2_655
C12 C11 O12 C13 63(5) . 2_655
O9 C11 O12 C13 49(5) 2_655 2_655
C14 C11 O12 C13 -99(5) 2_655 2_655
C11 C11 O12 C13 54(5) 2_655 2_655
C13 C11 O12 C14 99(5) 2_655 2_655
C12 C11 O12 C14 97(8) 2_655 2_655
C10 C11 O12 C14 -19(2) . 2_655
C12 C11 O12 C14 162.0(14) . 2_655
O9 C11 O12 C14 148.0(15) 2_655 2_655
C11 C11 O12 C14 153(2) 2_655 2_655
C13 C11 O12 O9 -49(5) 2_655 2_655
C12 C11 O12 O9 -51(8) 2_655 2_655
C10 C11 O12 O9 -166.8(15) . 2_655
C12 C11 O12 O9 14.0(17) . 2_655
C14 C11 O12 O9 -148.0(15) 2_655 2_655
C11 C11 O12 O9 5(3) 2_655 2_655
C13 C11 O12 O10 85(5) 2_655 2_655
C12 C11 O12 O10 82(9) 2_655 2_655
C10 C11 O12 O10 -33(3) . 2_655
C12 C11 O12 O10 147.8(15) . 2_655
O9 C11 O12 O10 134(2) 2_655 2_655
C14 C11 O12 O10 -14.2(14) 2_655 2_655
C11 C11 O12 O10 138.9(18) 2_655 2_655
O20 C8 O18 O8 -36(4) . .
O7 C8 O18 O8 -59(4) . .
C9 C8 O18 O8 156.5(19) . .
O12 O10 O19 C14 13.0(8) 2_655 .
C14 O10 O19 O11 1.2(8) . .
O12 O10 O19 O11 14.2(9) 2_655 .
O12 C14 O19 O10 -36(2) 2_655 .
O11 C14 O19 O10 178.3(12) . .
C13 C14 O19 O10 -3(10) . .
C11 C14 O19 O10 -160(5) 2_655 .
O10 C14 O19 O11 -178.3(12) . .
O12 C14 O19 O11 146(3) 2_655 .
C13 C14 O19 O11 179(11) . .
C11 C14 O19 O11 22(4) 2_655 .
C14 O11 O19 O10 -1.2(9) . .
O8 C8 O20 Tb1 -104(2) . .
O7 C8 O20 Tb1 8(9) . .
C9 C8 O20 Tb1 84.6(19) . .
O18 C8 O20 Tb1 -82(4) . .
O1 Tb1 O20 C8 -132.8(15) . .
O4 Tb1 O20 C8 152.0(18) 2_666 .
O6 Tb1 O20 C8 -52.4(17) 2_656 .
O14 Tb1 O20 C8 98.4(17) . .
O13 Tb1 O20 C8 1(2) . .
O5 Tb1 O20 C8 40.2(17) 1_654 .
O15 Tb1 O20 C8 -127.4(18) . .
